data_4131396
loop_
_publ_author_name
'Wilson, Katy B.'
'Myers, Jeffery T.'
'Nedzbala, Hannah S.'
'Combee, Logan A.'
'Sabat, Michal'
'Harman, W. Dean'

_publ_section_title
;
 Sequential Tandem Addition to a Tungsten-Trifluorotoluene Complex: A
 Versatile Method for the Preparation of Highly Functionalized
 Trifluoromethylated Cyclohexenes.
;
_journal_issue 33
_journal_name_full 'Journal of the American Chemical Society'
_journal_page_first 11401
_journal_page_last 11412
_journal_paper_doi 10.1021/jacs.7b05118
_journal_volume 139
_journal_year 2017
_chemical_formula_sum 'C24 H34 B F3 N7 O3 P W'
_chemical_formula_weight 751.21
_space_group_crystal_system monoclinic
_space_group_IT_number 14
_space_group_name_Hall '-P 2yn'
_space_group_name_H-M_alt 'P 1 21/n 1'
_atom_sites_solution_hydrogens mixed
_audit_creation_method SHELXL-2014/7
_cell_angle_alpha 90
_cell_angle_beta 96.108(3)
_cell_angle_gamma 90
_cell_formula_units_Z 4
_cell_length_a 13.566(2)
_cell_length_b 13.861(2)
_cell_length_c 15.236(3)
_cell_measurement_reflns_used 9896
_cell_measurement_temperature 153(2)
_cell_measurement_theta_max 37.02
_cell_measurement_theta_min 3.50
_cell_volume 2848.7(8)
_computing_cell_refinement 'Bruker SAINT'
_computing_data_collection 'Bruker APEX2'
_computing_data_reduction 'Bruker SAINT'
_computing_molecular_graphics 'Bruker SHELXTL'
_computing_publication_material 'Bruker SHELXTL'
_computing_structure_refinement 'SHELXL-2014/7 (Sheldrick, 2014)'
_computing_structure_solution 'SHELXS-97 (Sheldrick 2008)'
_diffrn_ambient_temperature 153(2)
_diffrn_measured_fraction_theta_full 0.997
_diffrn_measured_fraction_theta_max 0.943
_diffrn_measurement_device_type 'Bruker APEX-II CCD'
_diffrn_measurement_method '\f and \w scans'
_diffrn_radiation_type MoK\a
_diffrn_radiation_wavelength 0.71073
_diffrn_reflns_av_R_equivalents 0.0500
_diffrn_reflns_av_unetI/netI 0.0350
_diffrn_reflns_Laue_measured_fraction_full 0.997
_diffrn_reflns_Laue_measured_fraction_max 0.943
_diffrn_reflns_limit_h_max 21
_diffrn_reflns_limit_h_min -23
_diffrn_reflns_limit_k_max 22
_diffrn_reflns_limit_k_min -22
_diffrn_reflns_limit_l_max 24
_diffrn_reflns_limit_l_min -25
_diffrn_reflns_number 63785
_diffrn_reflns_point_group_measured_fraction_full 0.997
_diffrn_reflns_point_group_measured_fraction_max 0.943
_diffrn_reflns_theta_full 25.242
_diffrn_reflns_theta_max 37.222
_diffrn_reflns_theta_min 3.233
_exptl_absorpt_coefficient_mu 4.171
_exptl_absorpt_correction_T_max 0.7473
_exptl_absorpt_correction_T_min 0.4961
_exptl_absorpt_correction_type empirical
_exptl_absorpt_process_details 'Bruker SADABS'
_exptl_crystal_colour yellow
_exptl_crystal_density_diffrn 1.752
_exptl_crystal_density_meas ?
_exptl_crystal_density_method 'Not measured'
_exptl_crystal_description plate
_exptl_crystal_F_000 1488
_exptl_crystal_size_max 0.390
_exptl_crystal_size_mid 0.370
_exptl_crystal_size_min 0.120
_refine_diff_density_max 3.039
_refine_diff_density_min -2.981
_refine_diff_density_rms 0.267
_refine_ls_extinction_coef none
_refine_ls_extinction_method none
_refine_ls_goodness_of_fit_ref 1.330
_refine_ls_hydrogen_treatment mixed
_refine_ls_matrix_type full
_refine_ls_number_parameters 379
_refine_ls_number_reflns 13873
_refine_ls_number_restraints 0
_refine_ls_restrained_S_all 1.330
_refine_ls_R_factor_all 0.0887
_refine_ls_R_factor_gt 0.0688
_refine_ls_shift/su_max 0.001
_refine_ls_shift/su_mean 0.000
_refine_ls_structure_factor_coef Fsqd
_refine_ls_weighting_details 'w=1/[\s^2^(Fo^2^)+5.9721P] where P=(Fo^2^+2Fc^2^)/3'
_refine_ls_weighting_scheme calc
_refine_ls_wR_factor_gt 0.1661
_refine_ls_wR_factor_ref 0.1767
_reflns_Friedel_coverage 0.000
_reflns_number_gt 11320
_reflns_number_total 13873
_reflns_threshold_expression 'I > 2\s(I)'
_cod_data_source_file ja7b05118_si_001.cif
_cod_data_source_block C24H34BF3N7O3PW
_cod_depositor_comments
;
The following automatic conversions were performed:

data item '_exptl_crystal_density_meas' value 'Not measured' was
changed to '?' -- the value is perceived as not measured.

Automatic conversion script
Id: cif_fix_values 6909 2019-04-08 15:41:33Z antanas 
;
_cod_original_sg_symbol_H-M 'P 21/n'
_cod_database_code 4131396
_shelx_shelxl_version_number 2014/7
_shelx_space_group_comment
; 
The symmetry employed for this shelxl refinement is uniquely defined 
by the following loop, which should always be used as a source of 
symmetry information in preference to the above space-group names. 
They are only intended as comments. 
;
_shelx_estimated_absorpt_t_min 0.293
_shelx_estimated_absorpt_t_max 0.634

loop_
_space_group_symop_operation_xyz
'x, y, z'
'-x+1/2, y+1/2, -z+1/2'
'-x, -y, -z'
'x-1/2, -y-1/2, z-1/2'

loop_
_atom_site_label
_atom_site_type_symbol
_atom_site_fract_x
_atom_site_fract_y
_atom_site_fract_z
_atom_site_U_iso_or_equiv
_atom_site_adp_type
_atom_site_occupancy
_atom_site_site_symmetry_order
_atom_site_calc_flag
_atom_site_refinement_flags_posn
_atom_site_refinement_flags_adp
W W 0.42870(2) 0.74510(2) 0.35583(2) 0.01456(6) Uani 1 1 d . .
P1 P 0.35836(13) 0.67102(13) 0.21295(12) 0.0227(3) Uani 1 1 d . .
F1 F 0.3988(4) 0.9770(5) 0.1032(4) 0.0436(14) Uani 1 1 d . .
F2 F 0.5543(4) 0.9900(5) 0.0903(3) 0.0488(16) Uani 1 1 d . .
F3 F 0.4927(5) 1.0581(4) 0.1986(4) 0.0436(13) Uani 1 1 d . .
O1 O 0.8748(4) 0.8997(5) 0.3126(4) 0.0369(14) Uani 1 1 d . .
O2 O 0.7881(4) 0.8250(4) 0.4096(4) 0.0283(10) Uani 1 1 d . .
O3 O 0.6321(4) 0.6682(4) 0.3440(4) 0.0328(12) Uani 1 1 d . .
N1 N 0.4469(4) 0.7660(4) 0.5007(3) 0.0169(8) Uani 1 1 d . .
N2 N 0.3836(4) 0.7242(4) 0.5526(4) 0.0224(10) Uani 1 1 d . .
N3 N 0.2700(3) 0.7725(4) 0.3784(4) 0.0167(8) Uani 1 1 d . .
N4 N 0.2305(5) 0.7292(5) 0.4457(5) 0.0311(14) Uani 1 1 d . .
N5 N 0.4004(4) 0.5978(4) 0.4044(4) 0.0228(10) Uani 1 1 d . .
N6 N 0.3355(5) 0.5798(4) 0.4641(5) 0.0289(13) Uani 1 1 d . .
N7 N 0.5512(4) 0.7052(4) 0.3463(4) 0.0192(9) Uani 1 1 d . .
C1 C 0.6289(4) 0.9383(4) 0.3355(4) 0.0153(9) Uani 1 1 d . .
C2 C 0.5530(4) 0.9439(4) 0.3855(4) 0.0142(8) Uani 1 1 d . .
H2 H 0.5635 0.9752 0.4411 0.017 Uiso 1 1 calc R U
C3 C 0.4542(4) 0.9033(4) 0.3574(4) 0.0144(9) Uani 1 1 d . .
C4 C 0.4298(4) 0.8720(4) 0.2671(4) 0.0170(9) Uani 1 1 d . .
C5 C 0.5082(5) 0.8861(5) 0.2035(4) 0.0203(11) Uani 1 1 d . .
H5 H 0.5017 0.8310 0.1610 0.024 Uiso 1 1 calc R U
C6 C 0.6159(4) 0.8850(5) 0.2491(4) 0.0198(10) Uani 1 1 d . .
H6A H 0.6368 0.8172 0.2595 0.024 Uiso 1 1 calc R U
H6B H 0.6601 0.9141 0.2087 0.024 Uiso 1 1 calc R U
C7 C 0.4890(5) 0.9781(6) 0.1503(4) 0.0284(14) Uani 1 1 d . .
C8 C 0.7310(4) 0.9804(5) 0.3633(4) 0.0189(10) Uani 1 1 d . .
C9 C 0.8068(4) 0.8992(5) 0.3580(4) 0.0204(10) Uani 1 1 d . .
C10 C 0.7549(6) 1.0619(6) 0.3005(6) 0.0303(15) Uani 1 1 d . .
H10A H 0.7522 1.0367 0.2402 0.046 Uiso 1 1 calc R U
H10B H 0.8214 1.0870 0.3187 0.046 Uiso 1 1 calc R U
H10C H 0.7062 1.1138 0.3024 0.046 Uiso 1 1 calc R U
C11 C 0.7427(5) 1.0196(5) 0.4581(5) 0.0264(13) Uani 1 1 d . .
H11A H 0.6979 1.0745 0.4623 0.040 Uiso 1 1 calc R U
H11B H 0.8113 1.0406 0.4736 0.040 Uiso 1 1 calc R U
H11C H 0.7264 0.9688 0.4989 0.040 Uiso 1 1 calc R U
C12 C 0.8479(6) 0.7397(6) 0.4034(6) 0.0316(15) Uani 1 1 d . .
H12A H 0.8539 0.7256 0.3412 0.047 Uiso 1 1 calc R U
H12B H 0.8164 0.6851 0.4302 0.047 Uiso 1 1 calc R U
H12C H 0.9139 0.7506 0.4346 0.047 Uiso 1 1 calc R U
C13 C 0.4169(6) 0.7381(6) 0.6383(5) 0.0297(14) Uani 1 1 d . .
H13 H 0.3859 0.7154 0.6874 0.036 Uiso 1 1 calc R U
C14 C 0.5030(6) 0.7907(6) 0.6427(5) 0.0291(14) Uani 1 1 d . .
H14 H 0.5428 0.8117 0.6942 0.035 Uiso 1 1 calc R U
C15 C 0.5193(5) 0.8064(5) 0.5552(4) 0.0210(11) Uani 1 1 d . .
H15 H 0.5740 0.8410 0.5367 0.025 Uiso 1 1 calc R U
C16 C 0.1325(5) 0.7504(6) 0.4429(5) 0.0289(14) Uani 1 1 d . .
H16 H 0.0884 0.7277 0.4828 0.035 Uiso 1 1 calc R U
C17 C 0.1084(5) 0.8108(6) 0.3717(5) 0.0282(14) Uani 1 1 d . .
H17 H 0.0455 0.8382 0.3529 0.034 Uiso 1 1 calc R U
C18 C 0.1961(4) 0.8227(5) 0.3333(5) 0.0206(10) Uani 1 1 d . .
H18 H 0.2029 0.8609 0.2826 0.025 Uiso 1 1 calc R U
C19 C 0.3361(7) 0.4840(6) 0.4823(7) 0.043(2) Uani 1 1 d . .
H19 H 0.2982 0.4529 0.5230 0.052 Uiso 1 1 calc R U
C20 C 0.4008(7) 0.4397(5) 0.4318(8) 0.046(3) Uani 1 1 d . .
H20 H 0.4152 0.3727 0.4293 0.056 Uiso 1 1 calc R U
C21 C 0.4408(6) 0.5135(5) 0.3850(7) 0.0355(19) Uani 1 1 d . .
H21 H 0.4895 0.5053 0.3453 0.043 Uiso 1 1 calc R U
C22 C 0.2922(6) 0.7451(6) 0.1273(5) 0.0302(14) Uani 1 1 d . .
H22A H 0.3361 0.7963 0.1101 0.045 Uiso 1 1 calc R U
H22B H 0.2340 0.7740 0.1499 0.045 Uiso 1 1 calc R U
H22C H 0.2709 0.7049 0.0758 0.045 Uiso 1 1 calc R U
C23 C 0.2631(6) 0.5807(6) 0.2261(6) 0.0368(18) Uani 1 1 d . .
H23A H 0.2097 0.6099 0.2555 0.055 Uiso 1 1 calc R U
H23B H 0.2922 0.5270 0.2619 0.055 Uiso 1 1 calc R U
H23C H 0.2363 0.5566 0.1679 0.055 Uiso 1 1 calc R U
C24 C 0.4476(7) 0.6087(7) 0.1523(6) 0.041(2) Uani 1 1 d . .
H24A H 0.4129 0.5779 0.0999 0.062 Uiso 1 1 calc R U
H24B H 0.4820 0.5595 0.1902 0.062 Uiso 1 1 calc R U
H24C H 0.4959 0.6552 0.1341 0.062 Uiso 1 1 calc R U
B1 B 0.2938(6) 0.6643(6) 0.5127(6) 0.0267(15) Uani 1 1 d . .
H1B H 0.250(7) 0.639(7) 0.567(6) 0.03(2) Uiso 1 1 d . .
H3 H 0.405(5) 0.931(5) 0.389(4) 0.02(14) Uiso 1 1 d . .
H4 H 0.361(7) 0.889(7) 0.233(6) 0.02(2) Uiso 1 1 d . .

loop_
_atom_site_aniso_label
_atom_site_aniso_U_11
_atom_site_aniso_U_22
_atom_site_aniso_U_33
_atom_site_aniso_U_23
_atom_site_aniso_U_13
_atom_site_aniso_U_12
W 0.01036(8) 0.01500(9) 0.01817(10) -0.00207(7) 0.00080(6) 0.00115(6)
P1 0.0169(6) 0.0233(7) 0.0269(8) -0.0092(6) -0.0015(6) 0.0016(5)
F1 0.028(2) 0.062(4) 0.038(3) 0.019(3) -0.009(2) -0.003(2)
F2 0.034(3) 0.085(5) 0.029(2) 0.024(3) 0.012(2) -0.004(3)
F3 0.057(4) 0.032(3) 0.040(3) 0.012(2) -0.005(2) 0.000(2)
O1 0.026(3) 0.044(3) 0.045(3) 0.009(3) 0.019(2) 0.009(2)
O2 0.023(2) 0.026(2) 0.037(3) 0.007(2) 0.011(2) 0.0063(18)
O3 0.018(2) 0.035(3) 0.046(3) -0.005(2) 0.007(2) 0.013(2)
N1 0.0155(19) 0.0155(19) 0.020(2) 0.0008(16) 0.0023(16) 0.0001(15)
N2 0.018(2) 0.028(3) 0.021(2) 0.008(2) 0.0034(18) -0.0010(19)
N3 0.0089(17) 0.019(2) 0.024(2) 0.0017(17) 0.0093(16) 0.0019(14)
N4 0.019(2) 0.039(3) 0.033(3) 0.000(3) -0.005(2) -0.012(2)
N5 0.018(2) 0.016(2) 0.033(3) 0.0003(19) -0.001(2) -0.0006(17)
N6 0.023(3) 0.019(2) 0.043(4) 0.011(2) -0.005(2) -0.0082(19)
N7 0.0127(19) 0.023(2) 0.022(2) -0.0040(18) 0.0023(17) 0.0064(17)
C1 0.013(2) 0.020(2) 0.015(2) 0.0007(17) 0.0082(17) 0.0015(17)
C2 0.014(2) 0.015(2) 0.015(2) 0.0000(16) 0.0096(17) 0.0003(16)
C3 0.013(2) 0.016(2) 0.016(2) -0.0018(17) 0.0108(17) 0.0002(16)
C4 0.013(2) 0.022(2) 0.017(2) 0.0002(18) 0.0053(18) 0.0010(18)
C5 0.018(2) 0.032(3) 0.013(2) -0.003(2) 0.0083(19) -0.002(2)
C6 0.016(2) 0.030(3) 0.015(2) -0.003(2) 0.0082(19) 0.001(2)
C7 0.025(3) 0.047(4) 0.015(2) 0.008(3) 0.007(2) -0.003(3)
C8 0.015(2) 0.023(3) 0.020(2) 0.003(2) 0.0068(19) -0.0026(19)
C9 0.014(2) 0.027(3) 0.020(2) 0.000(2) 0.0037(19) 0.000(2)
C10 0.023(3) 0.029(3) 0.041(4) 0.011(3) 0.009(3) -0.003(2)
C11 0.023(3) 0.028(3) 0.028(3) -0.005(2) 0.001(2) -0.005(2)
C12 0.024(3) 0.030(3) 0.041(4) 0.003(3) 0.004(3) 0.006(3)
C13 0.029(3) 0.042(4) 0.018(3) 0.007(3) 0.005(2) 0.002(3)
C14 0.030(3) 0.032(3) 0.024(3) 0.002(3) -0.001(3) 0.002(3)
C15 0.021(3) 0.018(2) 0.023(3) 0.000(2) 0.000(2) 0.000(2)
C16 0.012(2) 0.040(4) 0.036(4) 0.005(3) 0.009(2) -0.003(2)
C17 0.014(2) 0.033(3) 0.038(4) 0.002(3) 0.004(2) 0.002(2)
C18 0.013(2) 0.021(2) 0.028(3) 0.001(2) 0.002(2) 0.0015(18)
C19 0.033(4) 0.024(3) 0.067(6) 0.022(4) -0.017(4) -0.013(3)
C20 0.035(4) 0.014(3) 0.083(7) 0.005(3) -0.025(4) -0.002(3)
C21 0.029(3) 0.016(3) 0.056(5) -0.006(3) -0.017(3) 0.005(2)
C22 0.027(3) 0.036(4) 0.026(3) -0.003(3) -0.006(2) 0.001(3)
C23 0.028(3) 0.030(4) 0.048(5) -0.007(3) -0.012(3) -0.009(3)
C24 0.032(4) 0.047(5) 0.043(5) -0.024(4) 0.001(3) 0.009(4)
B1 0.019(3) 0.031(4) 0.029(4) 0.011(3) 0.001(3) -0.003(3)

loop_
_atom_type_symbol
_atom_type_description
_atom_type_scat_dispersion_real
_atom_type_scat_dispersion_imag
_atom_type_scat_source
C C 0.0033 0.0016 'International Tables Vol C Tables 4.2.6.8 and 6.1.1.4'
H H 0.0000 0.0000 'International Tables Vol C Tables 4.2.6.8 and 6.1.1.4'
B B 0.0013 0.0007 'International Tables Vol C Tables 4.2.6.8 and 6.1.1.4'
N N 0.0061 0.0033 'International Tables Vol C Tables 4.2.6.8 and 6.1.1.4'
O O 0.0106 0.0060 'International Tables Vol C Tables 4.2.6.8 and 6.1.1.4'
F F 0.0171 0.0103 'International Tables Vol C Tables 4.2.6.8 and 6.1.1.4'
P P 0.1023 0.0942 'International Tables Vol C Tables 4.2.6.8 and 6.1.1.4'
W W -0.8490 6.8722 'International Tables Vol C Tables 4.2.6.8 and 6.1.1.4'

loop_
_geom_angle_atom_site_label_1
_geom_angle_atom_site_label_2
_geom_angle_atom_site_label_3
_geom_angle
N7 W N1 96.7(2)
N7 W N5 86.4(2)
N1 W N5 78.0(2)
N7 W C4 97.5(2)
N1 W C4 119.8(2)
N5 W C4 160.9(2)
N7 W C3 99.4(2)
N1 W C3 81.92(19)
N5 W C3 159.7(2)
C4 W C3 38.0(2)
N7 W N3 170.7(2)
N1 W N3 80.37(19)
N5 W N3 84.4(2)
C4 W N3 91.6(2)
C3 W N3 88.97(19)
N7 W P1 94.29(18)
N1 W P1 155.89(14)
N5 W P1 81.32(17)
C4 W P1 79.76(16)
C3 W P1 117.34(16)
N3 W P1 85.38(15)
C24 P1 C22 102.0(4)
C24 P1 C23 104.3(5)
C22 P1 C23 99.5(4)
C24 P1 W 115.1(3)
C22 P1 W 120.4(3)
C23 P1 W 113.3(3)
C9 O2 C12 116.7(6)
C15 N1 N2 106.5(5)
C15 N1 W 132.0(4)
N2 N1 W 121.0(4)
C13 N2 N1 109.6(6)
C13 N2 B1 128.8(6)
N1 N2 B1 121.4(6)
C18 N3 N4 106.4(5)
C18 N3 W 133.1(4)
N4 N3 W 120.4(4)
N3 N4 C16 110.4(6)
N3 N4 B1 121.5(6)
C16 N4 B1 128.2(7)
C21 N5 N6 107.3(7)
C21 N5 W 129.9(6)
N6 N5 W 122.8(4)
N5 N6 C19 109.1(8)
N5 N6 B1 119.1(5)
C19 N6 B1 130.3(8)
O3 N7 W 172.6(6)
C2 C1 C6 119.8(5)
C2 C1 C8 123.3(5)
C6 C1 C8 116.8(5)
C1 C2 C3 122.7(5)
C1 C2 H2 118.6
C3 C2 H2 118.6
C4 C3 C2 119.9(5)
C4 C3 W 71.0(3)
C2 C3 W 121.0(4)
C4 C3 H3 120(4)
C2 C3 H3 112(4)
W C3 H3 107(4)
C3 C4 C5 117.5(5)
C3 C4 W 71.0(3)
C5 C4 W 122.6(4)
C3 C4 H4 121(5)
C5 C4 H4 107(5)
W C4 H4 115(5)
C7 C5 C4 110.8(5)
C7 C5 C6 110.4(6)
C4 C5 C6 113.7(5)
C7 C5 H5 107.2
C4 C5 H5 107.2
C6 C5 H5 107.2
C1 C6 C5 113.9(5)
C1 C6 H6A 108.8
C5 C6 H6A 108.8
C1 C6 H6B 108.8
C5 C6 H6B 108.8
H6A C6 H6B 107.7
F3 C7 F2 106.5(7)
F3 C7 F1 106.4(7)
F2 C7 F1 105.3(6)
F3 C7 C5 114.2(5)
F2 C7 C5 112.2(7)
F1 C7 C5 111.6(6)
C1 C8 C9 107.5(5)
C1 C8 C11 113.5(5)
C9 C8 C11 107.9(5)
C1 C8 C10 110.7(5)
C9 C8 C10 108.6(5)
C11 C8 C10 108.5(6)
O1 C9 O2 123.0(6)
O1 C9 C8 125.6(6)
O2 C9 C8 111.4(5)
C8 C10 H10A 109.5
C8 C10 H10B 109.5
H10A C10 H10B 109.5
C8 C10 H10C 109.5
H10A C10 H10C 109.5
H10B C10 H10C 109.5
C8 C11 H11A 109.5
C8 C11 H11B 109.5
H11A C11 H11B 109.5
C8 C11 H11C 109.5
H11A C11 H11C 109.5
H11B C11 H11C 109.5
O2 C12 H12A 109.5
O2 C12 H12B 109.5
H12A C12 H12B 109.5
O2 C12 H12C 109.5
H12A C12 H12C 109.5
H12B C12 H12C 109.5
N2 C13 C14 108.6(6)
N2 C13 H13 125.7
C14 C13 H13 125.7
C13 C14 C15 104.9(6)
C13 C14 H14 127.5
C15 C14 H14 127.5
N1 C15 C14 110.3(6)
N1 C15 H15 124.8
C14 C15 H15 124.8
N4 C16 C17 107.7(6)
N4 C16 H16 126.1
C17 C16 H16 126.1
C16 C17 C18 105.1(6)
C16 C17 H17 127.4
C18 C17 H17 127.4
N3 C18 C17 110.4(6)
N3 C18 H18 124.8
C17 C18 H18 124.8
N6 C19 C20 108.3(8)
N6 C19 H19 125.8
C20 C19 H19 125.8
C19 C20 C21 105.4(7)
C19 C20 H20 127.3
C21 C20 H20 127.3
N5 C21 C20 109.8(9)
N5 C21 H21 125.1
C20 C21 H21 125.1
P1 C22 H22A 109.5
P1 C22 H22B 109.5
H22A C22 H22B 109.5
P1 C22 H22C 109.5
H22A C22 H22C 109.5
H22B C22 H22C 109.5
P1 C23 H23A 109.5
P1 C23 H23B 109.5
H23A C23 H23B 109.5
P1 C23 H23C 109.5
H23A C23 H23C 109.5
H23B C23 H23C 109.5
P1 C24 H24A 109.5
P1 C24 H24B 109.5
H24A C24 H24B 109.5
P1 C24 H24C 109.5
H24A C24 H24C 109.5
H24B C24 H24C 109.5
N6 B1 N2 106.6(6)
N6 B1 N4 109.5(7)
N2 B1 N4 107.8(6)
N6 B1 H1B 112(5)
N2 B1 H1B 109(5)
N4 B1 H1B 112(5)

loop_
_geom_bond_atom_site_label_1
_geom_bond_atom_site_label_2
_geom_bond_distance
W N7 1.772(5)
W N1 2.213(5)
W N5 2.218(6)
W C4 2.219(6)
W C3 2.220(6)
W N3 2.248(5)
W P1 2.5024(17)
P1 C24 1.817(8)
P1 C22 1.820(8)
P1 C23 1.826(8)
F1 C7 1.351(9)
F2 C7 1.350(8)
F3 C7 1.330(10)
O1 C9 1.212(8)
O2 C9 1.335(8)
O2 C12 1.442(9)
O3 N7 1.216(7)
N1 C15 1.340(8)
N1 N2 1.358(7)
N2 C13 1.349(9)
N2 B1 1.544(10)
N3 C18 1.348(8)
N3 N4 1.348(8)
N4 C16 1.358(9)
N4 B1 1.550(11)
N5 C21 1.337(9)
N5 N6 1.355(9)
N6 C19 1.356(9)
N6 B1 1.527(12)
C1 C2 1.347(7)
C1 C6 1.504(8)
C1 C8 1.521(8)
C2 C3 1.474(8)
C2 H2 0.9500
C3 C4 1.446(8)
C3 H3 0.95(7)
C4 C5 1.525(8)
C4 H4 1.04(9)
C5 C7 1.519(10)
C5 C6 1.549(9)
C5 H5 1.0000
C6 H6A 0.9900
C6 H6B 0.9900
C8 C9 1.532(9)
C8 C11 1.535(10)
C8 C10 1.538(9)
C10 H10A 0.9800
C10 H10B 0.9800
C10 H10C 0.9800
C11 H11A 0.9800
C11 H11B 0.9800
C11 H11C 0.9800
C12 H12A 0.9800
C12 H12B 0.9800
C12 H12C 0.9800
C13 C14 1.372(11)
C13 H13 0.9500
C14 C15 1.392(10)
C14 H14 0.9500
C15 H15 0.9500
C16 C17 1.383(11)
C16 H16 0.9500
C17 C18 1.389(9)
C17 H17 0.9500
C18 H18 0.9500
C19 C20 1.373(16)
C19 H19 0.9500
C20 C21 1.390(13)
C20 H20 0.9500
C21 H21 0.9500
C22 H22A 0.9800
C22 H22B 0.9800
C22 H22C 0.9800
C23 H23A 0.9800
C23 H23B 0.9800
C23 H23C 0.9800
C24 H24A 0.9800
C24 H24B 0.9800
C24 H24C 0.9800
B1 H1B 1.12(10)
